data_7024531
loop_
_publ_author_name
'Bai, Shi-Qiang'
'Kwang, Jia Yi'
'Koh, Lip Lin'
'Young, David J.'
'Hor, T. S. Andy'

_publ_section_title
;
 Functionalized 1,2,3-triazoles as building blocks for photoluminescent
 POLOs (polymers of oligomers) of copper(I).
;
_journal_issue 10
_journal_name_full 'Dalton transactions (Cambridge, England : 2003)'
_journal_page_first 2631
_journal_page_last 2636
_journal_paper_doi 10.1039/b918223c
_journal_volume 39
_journal_year 2010
_chemical_formula_sum 'C50 H67 Cu8 I8 N17'
_chemical_formula_weight 2429.73
_chemical_name_systematic
;
?
;
_space_group_IT_number 2
_symmetry_cell_setting triclinic
_symmetry_space_group_name_Hall '-P 1'
_symmetry_space_group_name_H-M 'P -1'
_atom_sites_solution_hydrogens geom
_atom_sites_solution_primary direct
_atom_sites_solution_secondary difmap
_audit_creation_method SHELXL-97
_cell_angle_alpha 77.7820(10)
_cell_angle_beta 68.0410(10)
_cell_angle_gamma 67.3920(10)
_cell_formula_units_Z 2
_cell_length_a 14.0574(7)
_cell_length_b 16.8368(9)
_cell_length_c 17.7546(9)
_cell_measurement_reflns_used 7372
_cell_measurement_temperature 223(2)
_cell_measurement_theta_max 27.47
_cell_measurement_theta_min 2.37
_cell_volume 3586.5(3)
_computing_cell_refinement 'Bruker SMART'
_computing_data_collection 'Bruker SMART'
_computing_data_reduction 'Bruker SAINT'
_computing_molecular_graphics 'Bruker SHELXTL'
_computing_publication_material 'Bruker SHELXTL'
_computing_structure_refinement 'SHELXL-97 (Sheldrick, 1997)'
_computing_structure_solution 'SHELXS-97 (Sheldrick, 1990)'
_diffrn_ambient_temperature 223(2)
_diffrn_measured_fraction_theta_full 0.998
_diffrn_measured_fraction_theta_max 0.998
_diffrn_measurement_device_type 'CCD area detector'
_diffrn_measurement_method 'phi and omega scans'
_diffrn_radiation_monochromator graphite
_diffrn_radiation_source 'fine-focus sealed tube'
_diffrn_radiation_type MoK\a
_diffrn_radiation_wavelength 0.71073
_diffrn_reflns_av_R_equivalents 0.0374
_diffrn_reflns_av_sigmaI/netI 0.0433
_diffrn_reflns_limit_h_max 18
_diffrn_reflns_limit_h_min -18
_diffrn_reflns_limit_k_max 21
_diffrn_reflns_limit_k_min -21
_diffrn_reflns_limit_l_max 23
_diffrn_reflns_limit_l_min -23
_diffrn_reflns_number 46584
_diffrn_reflns_theta_full 27.50
_diffrn_reflns_theta_max 27.50
_diffrn_reflns_theta_min 1.31
_exptl_absorpt_coefficient_mu 5.812
_exptl_absorpt_correction_T_max 0.5422
_exptl_absorpt_correction_T_min 0.2929
_exptl_absorpt_correction_type multi-scan
_exptl_crystal_colour Colourless
_exptl_crystal_density_diffrn 2.250
_exptl_crystal_density_meas ?
_exptl_crystal_density_method 'not measured'
_exptl_crystal_description Block
_exptl_crystal_F_000 2284
_exptl_crystal_size_max 0.28
_exptl_crystal_size_mid 0.16
_exptl_crystal_size_min 0.12
_refine_diff_density_max 1.469
_refine_diff_density_min -1.724
_refine_diff_density_rms 0.149
_refine_ls_extinction_method none
_refine_ls_goodness_of_fit_ref 1.045
_refine_ls_hydrogen_treatment constr
_refine_ls_matrix_type full
_refine_ls_number_parameters 727
_refine_ls_number_reflns 16449
_refine_ls_number_restraints 40
_refine_ls_restrained_S_all 1.047
_refine_ls_R_factor_all 0.0511
_refine_ls_R_factor_gt 0.0420
_refine_ls_shift/su_max 0.001
_refine_ls_shift/su_mean 0.000
_refine_ls_structure_factor_coef Fsqd
_refine_ls_weighting_details 'calc w=1/[\s^2^(Fo^2^)+(0.0419P)^2^+11.6115P] where P=(Fo^2^+2Fc^2^)/3'
_refine_ls_weighting_scheme calc
_refine_ls_wR_factor_gt 0.0992
_refine_ls_wR_factor_ref 0.1035
_reflns_number_gt 13893
_reflns_number_total 16449
_reflns_threshold_expression >2sigma(I)
_cod_data_source_file b918223c.txt
_cod_data_source_block 9106
_cod_depositor_comments
;
The following automatic conversions were performed:

'_symmetry_cell_setting' value 'Triclinic' changed to 'triclinic'
according to /home/saulius/struct/CIF-dictionaries/cif_core.dic
dictionary named 'cif_core.dic' version 2.4.2 from
2011-04-26.

'_exptl_absorpt_correction_type' value 'Multi-scan'
changed to 'multi-scan' according to
/home/saulius/struct/CIF-dictionaries/cif_core.dic dictionary named
'cif_core.dic' version 2.4.2 from 2011-04-26.

Automatic conversion script
Id: cif_fix_values 1891 2012-01-12 08:04:46Z andrius 

The following automatic conversions were performed:

'_exptl_crystal_density_meas' value 'Not Measured' was changed to '?'
- the value is perceived as not measured.

Automatic conversion script
Id: cif_fix_values 3008 2015-01-20 13:52:24Z robertas 
;
_cod_original_sg_symbol_H-M P-1
_cod_database_code 7024531

loop_
_symmetry_equiv_pos_as_xyz
'x, y, z'
'-x, -y, -z'

loop_
_atom_site_label
_atom_site_type_symbol
_atom_site_fract_x
_atom_site_fract_y
_atom_site_fract_z
_atom_site_U_iso_or_equiv
_atom_site_adp_type
_atom_site_occupancy
_atom_site_symmetry_multiplicity
_atom_site_calc_flag
_atom_site_refinement_flags
_atom_site_disorder_assembly
_atom_site_disorder_group
Cu1 Cu 0.36355(6) 0.26016(5) 0.82743(5) 0.03589(17) Uani 1 1 d . . .
Cu2 Cu 0.11572(5) 0.26552(5) 0.80797(4) 0.03232(15) Uani 1 1 d . . .
Cu3 Cu -0.11212(6) 0.25046(5) 0.77788(5) 0.03382(16) Uani 1 1 d . . .
Cu4 Cu -0.36637(6) 0.23210(5) 0.81352(5) 0.03696(17) Uani 1 1 d . . .
Cu5 Cu -1.04858(7) 0.67911(5) 0.77138(5) 0.04376(19) Uani 1 1 d . . .
Cu6 Cu -1.08190(8) 0.83197(5) 0.67532(5) 0.0495(2) Uani 1 1 d . . .
Cu7 Cu -1.24687(7) 0.79009(5) 0.77920(5) 0.0470(2) Uani 1 1 d . . .
Cu8 Cu -1.11456(7) 0.70172(5) 0.64255(5) 0.0480(2) Uani 1 1 d . . .
I1 I 0.55517(3) 0.15854(3) 0.74562(2) 0.03641(9) Uani 1 1 d . . .
I2 I 0.22146(3) 0.18090(2) 0.90875(2) 0.03345(9) Uani 1 1 d . . .
I3 I -0.09363(3) 0.33789(3) 0.87664(3) 0.04395(11) Uani 1 1 d . . .
I4 I -0.26408(3) 0.33692(3) 0.71288(3) 0.04078(10) Uani 1 1 d . . .
I5 I -0.91040(4) 0.69881(3) 0.61525(2) 0.04238(10) Uani 1 1 d . . .
I6 I -1.20855(3) 0.62165(3) 0.77987(2) 0.03976(10) Uani 1 1 d . . .
I7 I -1.26347(4) 0.86599(3) 0.63615(2) 0.05230(13) Uani 1 1 d . . .
I8 I -1.10687(4) 0.82616(3) 0.83328(2) 0.04486(11) Uani 1 1 d . . .
N1 N 0.2907(4) 0.3519(3) 0.7533(3) 0.0352(11) Uani 1 1 d . A .
N2 N 0.2017(3) 0.3527(3) 0.7434(3) 0.0263(9) Uani 1 1 d . . .
N3 N 0.1743(4) 0.4210(3) 0.6916(3) 0.0310(10) Uani 1 1 d . . .
N4 N 0.0994(5) 0.3540(3) 0.4547(3) 0.0423(13) Uani 1 1 d . . .
N5 N 0.1323(4) 0.2042(3) 0.7142(3) 0.0311(10) Uani 1 1 d . A .
N6 N 0.0467(4) 0.2132(3) 0.6940(3) 0.0303(10) Uani 1 1 d . . .
N7 N 0.0857(4) 0.1830(3) 0.6199(3) 0.0326(10) Uani 1 1 d . . .
N8 N -0.0492(5) -0.0569(3) 0.6325(3) 0.0454(13) Uani 1 1 d . . .
N9 N -0.1535(3) 0.1473(3) 0.8479(3) 0.0280(9) Uani 1 1 d . . .
N10 N -0.2475(3) 0.1381(3) 0.8600(3) 0.0267(9) Uani 1 1 d . . .
N11 N -0.2492(3) 0.0652(3) 0.9091(3) 0.0270(9) Uani 1 1 d . . .
N12 N -0.5000(4) 0.3125(3) 0.8932(3) 0.0338(11) Uani 1 1 d . A .
N13 N -0.6005(3) 0.3206(3) 0.9008(3) 0.0307(10) Uani 1 1 d . . .
N14 N -0.6667(3) 0.3747(3) 0.9578(3) 0.0322(10) Uani 1 1 d . . .
N15 N -0.9600(4) 0.5883(3) 0.8385(3) 0.0345(11) Uani 1 1 d . . .
N16 N -0.6141(4) 0.1549(3) 1.1319(3) 0.0360(11) Uani 1 1 d . . .
C1 C 0.3192(5) 0.4208(5) 0.7095(5) 0.062(2) Uani 1 1 d D . .
C2 C 0.2457(5) 0.4638(5) 0.6689(5) 0.056(2) Uani 1 1 d . A .
H2 H 0.2450 0.5133 0.6324 0.067 Uiso 1 1 calc R . .
C7 C 0.0747(5) 0.4442(4) 0.6726(3) 0.0370(14) Uani 1 1 d . . .
H7A H 0.0425 0.5072 0.6682 0.044 Uiso 1 1 calc R . .
H7B H 0.0231 0.4221 0.7181 0.044 Uiso 1 1 calc R . .
C8 C 0.0047(5) 0.3842(4) 0.5129(3) 0.0348(13) Uani 1 1 d . . .
H8 H -0.0590 0.3860 0.5055 0.042 Uiso 1 1 calc R . .
C9 C -0.0049(5) 0.4131(3) 0.5839(3) 0.0321(12) Uani 1 1 d . . .
H9 H -0.0735 0.4338 0.6234 0.038 Uiso 1 1 calc R . .
C10 C 0.0884(5) 0.4111(4) 0.5956(3) 0.0334(12) Uani 1 1 d . . .
C11 C 0.1864(6) 0.3812(5) 0.5345(4) 0.0529(19) Uani 1 1 d . . .
H11 H 0.2513 0.3794 0.5398 0.063 Uiso 1 1 calc R . .
C12 C 0.1884(6) 0.3542(5) 0.4657(4) 0.057(2) Uani 1 1 d . . .
H12 H 0.2557 0.3350 0.4245 0.069 Uiso 1 1 calc R . .
C13 C 0.2242(4) 0.1665(4) 0.6546(4) 0.0376(13) Uani 1 1 d D . .
C14 C 0.1947(5) 0.1542(4) 0.5943(4) 0.0425(15) Uani 1 1 d . A .
H14 H 0.2415 0.1304 0.5447 0.051 Uiso 1 1 calc R . .
C19 C 0.0116(5) 0.1831(4) 0.5799(4) 0.0390(14) Uani 1 1 d . . .
H19A H 0.0427 0.1944 0.5210 0.047 Uiso 1 1 calc R . .
H19B H -0.0580 0.2296 0.5991 0.047 Uiso 1 1 calc R . .
C20 C 0.0489(6) -0.0525(4) 0.5868(4) 0.0476(16) Uani 1 1 d . . .
H20 H 0.1048 -0.1036 0.5668 0.057 Uiso 1 1 calc R . .
C21 C 0.0721(6) 0.0228(4) 0.5674(4) 0.0451(15) Uani 1 1 d . . .
H21 H 0.1421 0.0229 0.5342 0.054 Uiso 1 1 calc R . .
C22 C -0.0084(5) 0.0984(4) 0.5972(3) 0.0367(13) Uani 1 1 d . . .
C23 C -0.1108(6) 0.0952(4) 0.6423(4) 0.0473(16) Uani 1 1 d . . .
H23 H -0.1685 0.1457 0.6617 0.057 Uiso 1 1 calc R . .
C24 C -0.1277(7) 0.0157(4) 0.6590(5) 0.0542(18) Uani 1 1 d . . .
H24 H -0.1976 0.0138 0.6903 0.065 Uiso 1 1 calc R . .
C25 C -0.0957(4) 0.0803(4) 0.8889(3) 0.0306(12) Uani 1 1 d D . .
C26 C -0.1570(4) 0.0283(4) 0.9271(3) 0.0311(12) Uani 1 1 d . . .
H26 H -0.1380 -0.0233 0.9596 0.037 Uiso 1 1 calc R . .
C27 C 0.0166(4) 0.0692(4) 0.8859(4) 0.0417(15) Uani 1 1 d D . .
H27A H 0.0146 0.0742 0.9405 0.050 Uiso 1 1 calc R . .
H27B H 0.0393 0.1159 0.8496 0.050 Uiso 1 1 calc R . .
C28 C 0.0995(7) -0.0158(6) 0.8567(6) 0.081(3) Uani 1 1 d D . .
H28A H 0.1706 -0.0181 0.8560 0.098 Uiso 1 1 calc R . .
H28B H 0.0801 -0.0621 0.8960 0.098 Uiso 1 1 calc R . .
C29 C 0.1100(8) -0.0325(8) 0.7748(6) 0.104(4) Uani 1 1 d D . .
H29A H 0.1362 0.0105 0.7345 0.125 Uiso 1 1 calc R . .
H29B H 0.0380 -0.0256 0.7739 0.125 Uiso 1 1 calc R . .
C30 C 0.1894(11) -0.1244(9) 0.7504(8) 0.153(7) Uani 1 1 d D . .
H30A H 0.2637 -0.1275 0.7393 0.229 Uiso 1 1 calc R . .
H30B H 0.1824 -0.1363 0.7019 0.229 Uiso 1 1 calc R . .
H30C H 0.1716 -0.1668 0.7946 0.229 Uiso 1 1 calc R . .
C31 C -0.3396(4) 0.0321(3) 0.9322(3) 0.0300(11) Uani 1 1 d . . .
H31A H -0.3133 -0.0302 0.9465 0.036 Uiso 1 1 calc R . .
H31B H -0.3643 0.0412 0.8852 0.036 Uiso 1 1 calc R . .
C32 C -0.6168(5) 0.1694(4) 1.0561(3) 0.0357(13) Uani 1 1 d . . .
H32 H -0.6813 0.2074 1.0464 0.043 Uiso 1 1 calc R . .
C33 C -0.5291(4) 0.1311(4) 0.9904(3) 0.0328(12) Uani 1 1 d . . .
H33 H -0.5343 0.1437 0.9376 0.039 Uiso 1 1 calc R . .
C34 C -0.4349(4) 0.0750(3) 1.0033(3) 0.0278(11) Uani 1 1 d . . .
C35 C -0.4313(5) 0.0579(4) 1.0823(4) 0.0446(16) Uani 1 1 d . . .
H35 H -0.3679 0.0199 1.0935 0.054 Uiso 1 1 calc R . .
C36 C -0.5227(5) 0.0979(4) 1.1441(4) 0.0447(16) Uani 1 1 d . . .
H36 H -0.5207 0.0844 1.1978 0.054 Uiso 1 1 calc R . .
C37 C -0.5031(5) 0.3633(4) 0.9435(4) 0.0402(14) Uani 1 1 d D . .
C38 C -0.6111(5) 0.4036(4) 0.9863(4) 0.0402(14) Uani 1 1 d . A .
H38 H -0.6393 0.4425 1.0265 0.048 Uiso 1 1 calc R . .
C43 C -0.7858(4) 0.3948(4) 0.9860(3) 0.0325(12) Uani 1 1 d . . .
H43A H -0.8163 0.4141 1.0411 0.039 Uiso 1 1 calc R . .
H43B H -0.8010 0.3418 0.9892 0.039 Uiso 1 1 calc R . .
C44 C -0.8895(6) 0.6041(4) 0.8624(4) 0.0460(16) Uani 1 1 d . . .
H44 H -0.8796 0.6581 0.8468 0.055 Uiso 1 1 calc R . .
C45 C -0.8305(5) 0.5434(4) 0.9094(4) 0.0434(15) Uani 1 1 d . . .
H45 H -0.7824 0.5568 0.9257 0.052 Uiso 1 1 calc R . .
C46 C -0.8430(4) 0.4632(4) 0.9322(3) 0.0289(11) Uani 1 1 d . . .
C47 C -0.9173(4) 0.4482(4) 0.9086(3) 0.0279(11) Uani 1 1 d . . .
H47 H -0.9303 0.3954 0.9246 0.033 Uiso 1 1 calc R . .
C48 C -0.9722(4) 0.5110(3) 0.8617(3) 0.0298(11) Uani 1 1 d . . .
H48 H -1.0210 0.4989 0.8450 0.036 Uiso 1 1 calc R . .
N1S N 0.6354(13) 0.4865(10) 0.5190(10) 0.102(5) Uiso 0.611(5) 1 d PD A 1
C1S C 0.6206(14) 0.4224(10) 0.5281(10) 0.082(5) Uiso 0.611(5) 1 d PD A 1
C2S C 0.6038(15) 0.3374(10) 0.5447(11) 0.090(5) Uiso 0.611(5) 1 d PD A 1
H2S1 H 0.6221 0.3073 0.5930 0.135 Uiso 0.611(5) 1 calc PR A 1
H2S2 H 0.6501 0.3031 0.4985 0.135 Uiso 0.611(5) 1 calc PR A 1
H2S3 H 0.5281 0.3465 0.5533 0.135 Uiso 0.611(5) 1 calc PR A 1
N1SB N 0.4558(19) 0.2990(17) 0.5169(16) 0.107(8) Uiso 0.389(5) 1 d PD A 2
C1SB C 0.5425(17) 0.2666(16) 0.5149(14) 0.075(6) Uiso 0.389(5) 1 d PD A 2
C2SB C 0.6584(19) 0.234(2) 0.5120(19) 0.102(9) Uiso 0.389(5) 1 d PD A 2
H2S4 H 0.6996 0.2631 0.4661 0.153 Uiso 0.389(5) 1 calc PR A 2
H2S5 H 0.6886 0.1722 0.5058 0.153 Uiso 0.389(5) 1 calc PR A 2
H2S6 H 0.6624 0.2444 0.5621 0.153 Uiso 0.389(5) 1 calc PR A 2
C3 C 0.4008(9) 0.4536(7) 0.7298(7) 0.043(2) Uiso 0.611(5) 1 d PD A 1
H3A H 0.3845 0.4478 0.7890 0.052 Uiso 0.611(5) 1 calc PR A 1
H3B H 0.4757 0.4154 0.7061 0.052 Uiso 0.611(5) 1 calc PR A 1
C4 C 0.3948(11) 0.5479(8) 0.6982(9) 0.063(3) Uiso 0.611(5) 1 d PD A 1
H4A H 0.4082 0.5557 0.6393 0.076 Uiso 0.611(5) 1 calc PR A 1
H4B H 0.3221 0.5876 0.7246 0.076 Uiso 0.611(5) 1 calc PR A 1
C5 C 0.4808(14) 0.5679(11) 0.7172(11) 0.089(4) Uiso 0.611(5) 1 d PD A 1
H5A H 0.5534 0.5272 0.6919 0.107 Uiso 0.611(5) 1 calc PR A 1
H5B H 0.4663 0.5617 0.7762 0.107 Uiso 0.611(5) 1 calc PR A 1
C6 C 0.477(3) 0.6610(16) 0.6835(14) 0.195(10) Uiso 0.611(5) 1 d PD A 1
H6A H 0.5441 0.6599 0.6401 0.293 Uiso 0.611(5) 1 calc PR A 1
H6B H 0.4668 0.6931 0.7268 0.293 Uiso 0.611(5) 1 calc PR A 1
H6C H 0.4161 0.6887 0.6623 0.293 Uiso 0.611(5) 1 calc PR A 1
C15 C 0.3330(9) 0.1358(8) 0.6688(7) 0.046(2) Uiso 0.611(5) 1 d PD A 1
H15A H 0.3411 0.1850 0.6839 0.055 Uiso 0.611(5) 1 calc PR A 1
H15B H 0.3304 0.0930 0.7159 0.055 Uiso 0.611(5) 1 calc PR A 1
C16 C 0.4325(13) 0.0971(11) 0.6010(9) 0.087(4) Uiso 0.611(5) 1 d PD A 1
H16A H 0.4197 0.0559 0.5776 0.105 Uiso 0.611(5) 1 calc PR A 1
H16B H 0.4925 0.0650 0.6229 0.105 Uiso 0.611(5) 1 calc PR A 1
C17 C 0.4664(16) 0.1633(12) 0.5337(11) 0.107(5) Uiso 0.611(5) 1 d PD A 1
H17A H 0.4692 0.2089 0.5583 0.128 Uiso 0.611(5) 1 calc PR A 1
H17B H 0.4107 0.1898 0.5068 0.128 Uiso 0.611(5) 1 calc PR A 1
C18 C 0.5778(19) 0.125(2) 0.4690(17) 0.172(10) Uiso 0.611(5) 1 d PD A 1
H18A H 0.6317 0.0922 0.4957 0.259 Uiso 0.611(5) 1 calc PR A 1
H18B H 0.5997 0.1716 0.4330 0.259 Uiso 0.611(5) 1 calc PR A 1
H18C H 0.5720 0.0877 0.4375 0.259 Uiso 0.611(5) 1 calc PR A 1
C39 C -0.4040(9) 0.3633(8) 0.9592(7) 0.039(3) Uiso 0.611(5) 1 d PD A 1
H39A H -0.3454 0.3088 0.9423 0.047 Uiso 0.611(5) 1 calc PR A 1
H39B H -0.3805 0.4098 0.9232 0.047 Uiso 0.611(5) 1 calc PR A 1
C40 C -0.4139(17) 0.3736(11) 1.0438(9) 0.069(5) Uiso 0.611(5) 1 d PD A 1
H40A H -0.3497 0.3839 1.0434 0.082 Uiso 0.611(5) 1 calc PR A 1
H40B H -0.4787 0.4228 1.0662 0.082 Uiso 0.611(5) 1 calc PR A 1
C41 C -0.4231(11) 0.2928(9) 1.0938(9) 0.069(3) Uiso 0.611(5) 1 d PD A 1
H41A H -0.4773 0.2766 1.0844 0.083 Uiso 0.611(5) 1 calc PR A 1
H41B H -0.4476 0.3022 1.1517 0.083 Uiso 0.611(5) 1 calc PR A 1
C42 C -0.3103(16) 0.2177(12) 1.0718(13) 0.130(7) Uiso 0.611(5) 1 d PD A 1
H42A H -0.2924 0.2013 1.0177 0.195 Uiso 0.611(5) 1 calc PR A 1
H42B H -0.3147 0.1684 1.1110 0.195 Uiso 0.611(5) 1 calc PR A 1
H42C H -0.2543 0.2371 1.0730 0.195 Uiso 0.611(5) 1 calc PR A 1
C3B C 0.4323(10) 0.4202(9) 0.6819(9) 0.035(3) Uiso 0.389(5) 1 d PD A 2
H3B1 H 0.4779 0.3840 0.6362 0.041 Uiso 0.389(5) 1 calc PR A 2
H3B2 H 0.4635 0.3986 0.7262 0.041 Uiso 0.389(5) 1 calc PR A 2
C4B C 0.4225(16) 0.5170(11) 0.6547(14) 0.063(3) Uiso 0.389(5) 1 d PD A 2
H4B1 H 0.3983 0.5333 0.6068 0.076 Uiso 0.389(5) 1 calc PR A 2
H4B2 H 0.3641 0.5516 0.6983 0.076 Uiso 0.389(5) 1 calc PR A 2
C5B C 0.5222(18) 0.5445(17) 0.6338(18) 0.089(4) Uiso 0.389(5) 1 d PD A 2
H5B1 H 0.5605 0.5445 0.5750 0.107 Uiso 0.389(5) 1 calc PR A 2
H5B2 H 0.5726 0.5039 0.6617 0.107 Uiso 0.389(5) 1 calc PR A 2
C6B C 0.483(4) 0.6367(19) 0.662(2) 0.195(10) Uiso 0.389(5) 1 d PD A 2
H6B1 H 0.4566 0.6790 0.6211 0.293 Uiso 0.389(5) 1 calc PR A 2
H6B2 H 0.5425 0.6467 0.6681 0.293 Uiso 0.389(5) 1 calc PR A 2
H6B3 H 0.4239 0.6418 0.7133 0.293 Uiso 0.389(5) 1 calc PR A 2
C15B C 0.3373(13) 0.1538(12) 0.6490(13) 0.046(2) Uiso 0.389(5) 1 d PD A 2
H15C H 0.3384 0.1909 0.6842 0.055 Uiso 0.389(5) 1 calc PR A 2
H15D H 0.3818 0.1644 0.5928 0.055 Uiso 0.389(5) 1 calc PR A 2
C16B C 0.377(2) 0.0545(12) 0.6806(16) 0.087(4) Uiso 0.389(5) 1 d PD A 2
H16C H 0.4469 0.0430 0.6875 0.105 Uiso 0.389(5) 1 calc PR A 2
H16D H 0.3254 0.0496 0.7355 0.105 Uiso 0.389(5) 1 calc PR A 2
C17B C 0.391(3) -0.0190(17) 0.6392(18) 0.107(5) Uiso 0.389(5) 1 d PD A 2
H17C H 0.4107 0.0026 0.5817 0.128 Uiso 0.389(5) 1 calc PR A 2
H17D H 0.3165 -0.0182 0.6538 0.128 Uiso 0.389(5) 1 calc PR A 2
C18B C 0.456(3) -0.114(2) 0.635(3) 0.172(10) Uiso 0.389(5) 1 d PD A 2
H18D H 0.5259 -0.1216 0.5931 0.259 Uiso 0.389(5) 1 calc PR A 2
H18E H 0.4164 -0.1428 0.6231 0.259 Uiso 0.389(5) 1 calc PR A 2
H18F H 0.4666 -0.1374 0.6875 0.259 Uiso 0.389(5) 1 calc PR A 2
C39B C -0.4007(11) 0.3790(11) 0.9357(10) 0.027(4) Uiso 0.389(5) 1 d PD A 2
H39C H -0.4036 0.4377 0.9119 0.033 Uiso 0.389(5) 1 calc PR A 2
H39D H -0.3361 0.3377 0.9013 0.033 Uiso 0.389(5) 1 calc PR A 2
C40B C -0.398(2) 0.3666(12) 1.0231(12) 0.047(6) Uiso 0.389(5) 1 d PD A 2
H40C H -0.3431 0.3868 1.0265 0.056 Uiso 0.389(5) 1 calc PR A 2
H40D H -0.4693 0.3964 1.0610 0.056 Uiso 0.389(5) 1 calc PR A 2
C41B C -0.368(2) 0.2698(12) 1.0392(13) 0.069(3) Uiso 0.389(5) 1 d PD A 2
H41C H -0.2916 0.2414 1.0075 0.083 Uiso 0.389(5) 1 calc PR A 2
H41D H -0.4142 0.2495 1.0239 0.083 Uiso 0.389(5) 1 calc PR A 2
C42B C -0.384(3) 0.250(2) 1.1297(15) 0.130(7) Uiso 0.389(5) 1 d PD A 2
H42D H -0.3207 0.2477 1.1404 0.195 Uiso 0.389(5) 1 calc PR A 2
H42E H -0.3952 0.1943 1.1470 0.195 Uiso 0.389(5) 1 calc PR A 2
H42F H -0.4480 0.2943 1.1596 0.195 Uiso 0.389(5) 1 calc PR A 2

loop_
_atom_site_aniso_label
_atom_site_aniso_U_11
_atom_site_aniso_U_22
_atom_site_aniso_U_33
_atom_site_aniso_U_23
_atom_site_aniso_U_13
_atom_site_aniso_U_12
Cu1 0.0281(3) 0.0398(4) 0.0448(4) 0.0091(3) -0.0200(3) -0.0152(3)
Cu2 0.0253(3) 0.0436(4) 0.0316(4) -0.0073(3) -0.0121(3) -0.0102(3)
Cu3 0.0282(3) 0.0351(4) 0.0437(4) -0.0032(3) -0.0178(3) -0.0104(3)
Cu4 0.0246(3) 0.0344(4) 0.0557(5) -0.0066(3) -0.0165(3) -0.0090(3)
Cu5 0.0541(5) 0.0329(4) 0.0375(4) -0.0028(3) -0.0246(4) 0.0018(3)
Cu6 0.0653(6) 0.0287(4) 0.0388(4) -0.0062(3) -0.0090(4) -0.0053(4)
Cu7 0.0480(5) 0.0425(4) 0.0298(4) -0.0101(3) -0.0094(3) 0.0070(4)
Cu8 0.0654(5) 0.0427(4) 0.0268(4) -0.0118(3) -0.0178(4) -0.0013(4)
I1 0.02956(19) 0.0483(2) 0.0376(2) -0.00695(17) -0.01346(16) -0.01535(16)
I2 0.03525(19) 0.0410(2) 0.03174(19) 0.01146(15) -0.01778(15) -0.02163(16)
I3 0.02225(18) 0.0587(3) 0.0572(3) -0.0311(2) -0.00586(17) -0.01322(17)
I4 0.03017(19) 0.0331(2) 0.0628(3) 0.00800(18) -0.02532(18) -0.01075(16)
I5 0.0483(2) 0.0333(2) 0.0326(2) -0.00966(15) -0.01344(17) 0.00382(17)
I6 0.0443(2) 0.0361(2) 0.0335(2) -0.00570(15) -0.01943(17) 0.00018(17)
I7 0.0653(3) 0.0412(2) 0.0274(2) -0.00732(16) -0.01924(19) 0.0125(2)
I8 0.0522(3) 0.0406(2) 0.0324(2) -0.01606(16) -0.01119(18) -0.00146(18)
N1 0.025(2) 0.044(3) 0.037(3) 0.010(2) -0.010(2) -0.018(2)
N2 0.024(2) 0.030(2) 0.024(2) -0.0008(17) -0.0098(17) -0.0065(18)
N3 0.028(2) 0.032(2) 0.021(2) -0.0017(18) -0.0080(18) 0.0007(19)
N4 0.053(3) 0.039(3) 0.026(2) -0.006(2) -0.018(2) 0.000(2)
N5 0.029(2) 0.038(3) 0.028(2) -0.0024(19) -0.0110(19) -0.011(2)
N6 0.034(2) 0.036(3) 0.028(2) -0.0037(19) -0.018(2) -0.011(2)
N7 0.042(3) 0.029(2) 0.028(2) -0.0051(19) -0.015(2) -0.008(2)
N8 0.061(4) 0.027(3) 0.042(3) -0.007(2) -0.018(3) -0.005(2)
N9 0.025(2) 0.029(2) 0.031(2) -0.0061(18) -0.0093(18) -0.0083(18)
N10 0.026(2) 0.024(2) 0.033(2) -0.0040(18) -0.0126(19) -0.0078(18)
N11 0.022(2) 0.022(2) 0.035(2) -0.0076(18) -0.0099(18) -0.0026(17)
N12 0.023(2) 0.029(2) 0.053(3) -0.007(2) -0.017(2) -0.0057(19)
N13 0.020(2) 0.028(2) 0.047(3) -0.002(2) -0.017(2) -0.0062(18)
N14 0.018(2) 0.031(2) 0.049(3) -0.002(2) -0.016(2) -0.0060(18)
N15 0.034(3) 0.034(3) 0.030(2) -0.003(2) -0.011(2) -0.004(2)
N16 0.039(3) 0.027(2) 0.031(3) -0.0049(19) -0.012(2) 0.002(2)
C1 0.030(3) 0.057(4) 0.085(6) 0.040(4) -0.019(3) -0.022(3)
C2 0.032(3) 0.052(4) 0.060(4) 0.031(3) -0.009(3) -0.012(3)
C7 0.035(3) 0.038(3) 0.030(3) -0.012(2) -0.018(2) 0.008(2)
C8 0.047(3) 0.025(3) 0.032(3) -0.003(2) -0.018(3) -0.006(2)
C9 0.041(3) 0.023(3) 0.026(3) -0.002(2) -0.012(2) -0.003(2)
C10 0.037(3) 0.026(3) 0.030(3) -0.003(2) -0.017(2) 0.005(2)
C11 0.041(4) 0.064(5) 0.039(4) -0.022(3) -0.019(3) 0.012(3)
C12 0.048(4) 0.073(5) 0.035(4) -0.023(3) -0.010(3) 0.004(4)
C13 0.026(3) 0.050(4) 0.033(3) -0.013(3) -0.002(2) -0.011(3)
C14 0.043(4) 0.050(4) 0.029(3) -0.010(3) -0.005(3) -0.013(3)
C19 0.053(4) 0.033(3) 0.038(3) -0.004(2) -0.030(3) -0.006(3)
C20 0.058(4) 0.032(3) 0.046(4) -0.010(3) -0.016(3) -0.003(3)
C21 0.050(4) 0.036(3) 0.045(4) -0.011(3) -0.015(3) -0.007(3)
C22 0.055(4) 0.032(3) 0.031(3) -0.005(2) -0.027(3) -0.008(3)
C23 0.052(4) 0.028(3) 0.054(4) -0.012(3) -0.016(3) -0.001(3)
C24 0.062(5) 0.034(3) 0.056(4) -0.013(3) -0.011(4) -0.008(3)
C25 0.027(3) 0.035(3) 0.030(3) 0.001(2) -0.015(2) -0.006(2)
C26 0.029(3) 0.033(3) 0.028(3) 0.000(2) -0.012(2) -0.006(2)
C27 0.030(3) 0.052(4) 0.047(4) 0.006(3) -0.022(3) -0.013(3)
C28 0.038(4) 0.093(7) 0.094(7) -0.023(6) -0.021(4) 0.006(4)
C29 0.057(6) 0.148(11) 0.073(7) -0.022(7) -0.014(5) 0.002(6)
C30 0.136(12) 0.130(12) 0.116(11) -0.066(9) -0.035(9) 0.058(9)
C31 0.031(3) 0.025(3) 0.036(3) -0.006(2) -0.010(2) -0.009(2)
C32 0.031(3) 0.031(3) 0.032(3) 0.001(2) -0.009(2) 0.001(2)
C33 0.030(3) 0.039(3) 0.024(3) 0.000(2) -0.011(2) -0.005(2)
C34 0.030(3) 0.019(2) 0.033(3) -0.004(2) -0.009(2) -0.006(2)
C35 0.035(3) 0.047(4) 0.037(3) -0.001(3) -0.018(3) 0.007(3)
C36 0.045(4) 0.047(4) 0.034(3) -0.006(3) -0.021(3) 0.003(3)
C37 0.029(3) 0.035(3) 0.064(4) -0.013(3) -0.020(3) -0.008(2)
C38 0.026(3) 0.041(3) 0.057(4) -0.019(3) -0.016(3) -0.005(2)
C43 0.019(2) 0.042(3) 0.034(3) 0.002(2) -0.011(2) -0.008(2)
C44 0.049(4) 0.037(3) 0.062(4) 0.006(3) -0.030(3) -0.019(3)
C45 0.032(3) 0.043(4) 0.063(4) 0.002(3) -0.024(3) -0.014(3)
C46 0.019(2) 0.036(3) 0.026(3) -0.003(2) -0.004(2) -0.004(2)
C47 0.022(2) 0.033(3) 0.025(3) -0.005(2) -0.005(2) -0.006(2)
C48 0.033(3) 0.030(3) 0.025(3) -0.006(2) -0.014(2) -0.003(2)

loop_
_atom_type_symbol
_atom_type_description
_atom_type_scat_dispersion_real
_atom_type_scat_dispersion_imag
_atom_type_scat_source
C C 0.0033 0.0016 'International Tables Vol C Tables 4.2.6.8 and 6.1.1.4'
H H 0.0000 0.0000 'International Tables Vol C Tables 4.2.6.8 and 6.1.1.4'
N N 0.0061 0.0033 'International Tables Vol C Tables 4.2.6.8 and 6.1.1.4'
Cu Cu 0.3201 1.2651 'International Tables Vol C Tables 4.2.6.8 and 6.1.1.4'
I I -0.4742 1.8119 'International Tables Vol C Tables 4.2.6.8 and 6.1.1.4'

loop_
_geom_angle_atom_site_label_1
_geom_angle_atom_site_label_2
_geom_angle_atom_site_label_3
_geom_angle
_geom_angle_site_symmetry_1
_geom_angle_site_symmetry_3
N1 Cu1 N13 108.7(2) . 1_655
N1 Cu1 I1 111.97(15) . .
N13 Cu1 I1 103.58(12) 1_655 .
N1 Cu1 I2 104.15(13) . .
N13 Cu1 I2 114.34(13) 1_655 .
I1 Cu1 I2 114.25(3) . .
N5 Cu2 N2 100.54(18) . .
N5 Cu2 I2 118.74(14) . .
N2 Cu2 I2 101.43(11) . .
N5 Cu2 I3 105.86(13) . .
N2 Cu2 I3 115.12(12) . .
I2 Cu2 I3 114.60(3) . .
N9 Cu3 N6 112.69(18) . .
N9 Cu3 I4 106.91(12) . .
N6 Cu3 I4 114.62(12) . .
N9 Cu3 I3 106.52(13) . .
N6 Cu3 I3 101.68(12) . .
I4 Cu3 I3 114.24(3) . .
N12 Cu4 N10 118.07(19) . .
N12 Cu4 I1 105.49(13) . 1_455
N10 Cu4 I1 110.24(12) . 1_455
N12 Cu4 I4 104.12(14) . .
N10 Cu4 I4 104.20(12) . .
I1 Cu4 I4 114.96(3) 1_455 .
N15 Cu5 I8 105.25(14) . .
N15 Cu5 Cu7 143.52(14) . .
I8 Cu5 Cu7 63.39(3) . .
N15 Cu5 Cu8 142.98(14) . .
I8 Cu5 Cu8 111.66(3) . .
Cu7 Cu5 Cu8 62.04(3) . .
N15 Cu5 I6 105.73(15) . .
I8 Cu5 I6 117.85(3) . .
Cu7 Cu5 I6 59.60(3) . .
Cu8 Cu5 I6 59.07(3) . .
N15 Cu5 Cu6 149.48(15) . .
I8 Cu5 Cu6 59.63(3) . .
Cu7 Cu5 Cu6 57.49(3) . .
Cu8 Cu5 Cu6 57.71(3) . .
I6 Cu5 Cu6 104.78(3) . .
N15 Cu5 I5 108.76(14) . .
I8 Cu5 I5 104.32(3) . .
Cu7 Cu5 I5 107.67(3) . .
Cu8 Cu5 I5 59.63(3) . .
I6 Cu5 I5 114.36(3) . .
Cu6 Cu5 I5 56.92(2) . .
N8 Cu6 Cu7 135.57(17) 1_465 .
N8 Cu6 Cu8 146.82(16) 1_465 .
Cu7 Cu6 Cu8 63.60(3) . .
N8 Cu6 I5 110.57(17) 1_465 .
Cu7 Cu6 I5 113.77(4) . .
Cu8 Cu6 I5 62.11(3) . .
N8 Cu6 I8 101.07(16) 1_465 .
Cu7 Cu6 I8 63.55(3) . .
Cu8 Cu6 I8 112.07(4) . .
I5 Cu6 I8 106.90(3) . .
N8 Cu6 I7 101.23(17) 1_465 .
Cu7 Cu6 I7 59.53(3) . .
Cu8 Cu6 I7 62.38(3) . .
I5 Cu6 I7 118.23(3) . .
I8 Cu6 I7 117.21(3) . .
N8 Cu6 Cu5 148.98(17) 1_465 .
Cu7 Cu6 Cu5 59.59(3) . .
Cu8 Cu6 Cu5 59.80(3) . .
I5 Cu6 Cu5 61.83(3) . .
I8 Cu6 Cu5 57.99(3) . .
I7 Cu6 Cu5 108.69(4) . .
N16 Cu7 Cu6 137.81(15) 2_367 .
N16 Cu7 I7 109.31(14) 2_367 .
Cu6 Cu7 I7 62.28(3) . .
N16 Cu7 Cu5 136.46(14) 2_367 .
Cu6 Cu7 Cu5 62.92(3) . .
I7 Cu7 Cu5 113.60(3) . .
N16 Cu7 I6 111.44(15) 2_367 .
Cu6 Cu7 I6 110.22(3) . .
I7 Cu7 I6 108.54(3) . .
Cu5 Cu7 I6 61.16(3) . .
N16 Cu7 Cu8 158.05(16) 2_367 .
Cu6 Cu7 Cu8 58.50(3) . .
I7 Cu7 Cu8 61.58(3) . .
Cu5 Cu7 Cu8 59.27(3) . .
I6 Cu7 Cu8 58.67(3) . .
N16 Cu7 I8 96.84(15) 2_367 .
Cu6 Cu7 I8 59.50(3) . .
I7 Cu7 I8 116.05(4) . .
Cu5 Cu7 I8 57.74(3) . .
I6 Cu7 I8 114.14(3) . .
Cu8 Cu7 I8 105.09(4) . .
N4 Cu8 Cu6 140.33(16) 2_466 .
N4 Cu8 I6 109.41(16) 2_466 .
Cu6 Cu8 I6 110.13(3) . .
N4 Cu8 Cu5 145.23(15) 2_466 .
Cu6 Cu8 Cu5 62.49(3) . .
I6 Cu8 Cu5 61.12(3) . .
N4 Cu8 I5 103.85(17) 2_466 .
Cu6 Cu8 I5 59.07(3) . .
I6 Cu8 I5 118.17(3) . .
Cu5 Cu8 I5 61.75(3) . .
N4 Cu8 Cu7 149.04(17) 2_466 .
Cu6 Cu8 Cu7 57.91(3) . .
I6 Cu8 Cu7 59.16(3) . .
Cu5 Cu8 Cu7 58.69(3) . .
I5 Cu8 Cu7 106.73(4) . .
N4 Cu8 I7 105.51(14) 2_466 .
Cu6 Cu8 I7 60.44(3) . .
I6 Cu8 I7 105.40(3) . .
Cu5 Cu8 I7 109.26(3) . .
I5 Cu8 I7 113.81(4) . .
Cu7 Cu8 I7 57.21(2) . .
Cu1 I1 Cu4 85.46(3) . 1_655
Cu2 I2 Cu1 86.87(2) . .
Cu2 I3 Cu3 84.67(2) . .
Cu3 I4 Cu4 83.85(2) . .
Cu6 I5 Cu8 58.81(3) . .
Cu6 I5 Cu5 61.25(3) . .
Cu8 I5 Cu5 58.62(2) . .
Cu8 I6 Cu7 62.17(3) . .
Cu8 I6 Cu5 59.80(3) . .
Cu7 I6 Cu5 59.24(3) . .
Cu7 I7 Cu6 58.20(3) . .
Cu7 I7 Cu8 61.21(2) . .
Cu6 I7 Cu8 57.19(3) . .
Cu5 I8 Cu6 62.38(3) . .
Cu5 I8 Cu7 58.86(3) . .
Cu6 I8 Cu7 56.94(3) . .
N2 N1 C1 109.9(5) . .
N2 N1 Cu1 121.7(3) . .
C1 N1 Cu1 128.4(4) . .
N1 N2 N3 106.9(4) . .
N1 N2 Cu2 124.4(3) . .
N3 N2 Cu2 128.5(3) . .
N2 N3 C2 110.3(5) . .
N2 N3 C7 120.8(5) . .
C2 N3 C7 128.7(5) . .
C8 N4 C12 117.1(5) . .
C8 N4 Cu8 122.7(4) . 2_466
C12 N4 Cu8 119.8(4) . 2_466
N6 N5 C13 109.2(5) . .
N6 N5 Cu2 121.1(4) . .
C13 N5 Cu2 128.3(4) . .
N5 N6 N7 106.8(4) . .
N5 N6 Cu3 121.5(3) . .
N7 N6 Cu3 131.1(3) . .
C14 N7 N6 110.1(5) . .
C14 N7 C19 129.2(5) . .
N6 N7 C19 120.7(5) . .
C24 N8 C20 117.7(6) . .
C24 N8 Cu6 117.4(5) . 1_645
C20 N8 Cu6 124.5(4) . 1_645
N10 N9 C25 109.1(4) . .
N10 N9 Cu3 122.1(3) . .
C25 N9 Cu3 128.9(4) . .
N9 N10 N11 106.9(4) . .
N9 N10 Cu4 121.5(3) . .
N11 N10 Cu4 131.5(3) . .
C26 N11 N10 110.4(4) . .
C26 N11 C31 127.5(5) . .
N10 N11 C31 122.0(4) . .
N13 N12 C37 109.5(5) . .
N13 N12 Cu4 121.8(4) . .
C37 N12 Cu4 128.7(4) . .
N12 N13 N14 106.8(4) . .
N12 N13 Cu1 123.1(4) . 1_455
N14 N13 Cu1 130.0(3) . 1_455
N13 N14 C38 111.4(4) . .
N13 N14 C43 121.7(5) . .
C38 N14 C43 126.8(5) . .
C48 N15 C44 117.3(5) . .
C48 N15 Cu5 120.9(4) . .
C44 N15 Cu5 121.8(4) . .
C32 N16 C36 117.0(5) . .
C32 N16 Cu7 117.6(4) . 2_367
C36 N16 Cu7 125.1(4) . 2_367
N1 C1 C2 106.6(6) . .
N1 C1 C3B 121.8(7) . .
C2 C1 C3B 125.2(8) . .
N1 C1 C3 120.9(6) . .
C2 C1 C3 129.9(7) . .
C3B C1 C3 36.6(7) . .
N3 C2 C1 106.3(5) . .
N3 C7 C10 115.0(5) . .
N4 C8 C9 123.3(6) . .
C8 C9 C10 119.1(5) . .
C11 C10 C9 117.5(5) . .
C11 C10 C7 124.8(6) . .
C9 C10 C7 117.6(5) . .
C12 C11 C10 119.5(7) . .
N4 C12 C11 123.4(6) . .
N5 C13 C14 107.8(5) . .
N5 C13 C15B 126.2(10) . .
C14 C13 C15B 125.2(10) . .
N5 C13 C15 119.5(7) . .
C14 C13 C15 132.0(7) . .
C15B C13 C15 15.9(9) . .
N7 C14 C13 106.2(5) . .
N7 C19 C22 111.7(5) . .
N8 C20 C21 123.3(6) . .
C20 C21 C22 119.3(7) . .
C23 C22 C21 117.9(6) . .
C23 C22 C19 119.6(6) . .
C21 C22 C19 122.4(6) . .
C22 C23 C24 119.0(6) . .
N8 C24 C23 122.7(7) . .
N9 C25 C26 107.4(4) . .
N9 C25 C27 123.0(5) . .
C26 C25 C27 129.6(5) . .
N11 C26 C25 106.3(5) . .
C25 C27 C28 113.3(6) . .
C29 C28 C27 114.7(8) . .
C28 C29 C30 112.8(9) . .
N11 C31 C34 112.7(4) . .
N16 C32 C33 123.2(5) . .
C34 C33 C32 119.3(5) . .
C33 C34 C35 118.3(5) . .
C33 C34 C31 119.5(5) . .
C35 C34 C31 122.2(5) . .
C36 C35 C34 118.6(5) . .
N16 C36 C35 123.6(6) . .
N12 C37 C38 107.6(5) . .
N12 C37 C39B 120.1(8) . .
C38 C37 C39B 131.3(8) . .
N12 C37 C39 124.6(7) . .
C38 C37 C39 127.0(7) . .
C39B C37 C39 16.8(7) . .
N14 C38 C37 104.6(5) . .
N14 C43 C46 114.1(4) . .
N15 C44 C45 122.3(6) . .
C46 C45 C44 119.8(6) . .
C47 C46 C45 117.5(5) . .
C47 C46 C43 119.0(5) . .
C45 C46 C43 123.3(5) . .
C48 C47 C46 119.5(5) . .
N15 C48 C47 123.6(5) . .
N1S C1S C2S 176(2) . .
N1SB C1SB C2SB 173(3) . .
C4 C3 C1 115.0(8) . .
C5 C4 C3 109.1(11) . .
C4 C5 C6 108.9(17) . .
C16 C15 C13 117.9(11) . .
C15 C16 C17 113.5(14) . .
C16 C17 C18 113.7(18) . .
C40 C39 C37 118.8(11) . .
C41 C40 C39 107.3(13) . .
C40 C41 C42 110.7(14) . .
C1 C3B C4B 104.2(11) . .
C5B C4B C3B 119.6(17) . .
C4B C5B C6B 108.4(17) . .
C13 C15B C16B 100.6(14) . .
C17B C16B C15B 126(2) . .
C16B C17B C18B 138(3) . .
C37 C39B C40B 104.9(13) . .
C41B C40B C39B 101.1(16) . .
C40B C41B C42B 106.7(15) . .

loop_
_geom_bond_atom_site_label_1
_geom_bond_atom_site_label_2
_geom_bond_distance
_geom_bond_site_symmetry_2
Cu1 N1 2.024(5) .
Cu1 N13 2.106(5) 1_655
Cu1 I1 2.6221(9) .
Cu1 I2 2.6328(8) .
Cu2 N5 2.037(5) .
Cu2 N2 2.132(4) .
Cu2 I2 2.5929(8) .
Cu2 I3 2.6116(8) .
Cu3 N9 2.055(5) .
Cu3 N6 2.105(5) .
Cu3 I4 2.5992(8) .
Cu3 I3 2.6528(8) .
Cu4 N12 2.057(5) .
Cu4 N10 2.104(4) .
Cu4 I1 2.6231(8) 1_455
Cu4 I4 2.6589(8) .
Cu5 N15 2.045(5) .
Cu5 I8 2.6320(9) .
Cu5 Cu7 2.6639(11) .
Cu5 Cu8 2.6802(11) .
Cu5 I6 2.7153(10) .
Cu5 Cu6 2.7503(11) .
Cu5 I5 2.7653(9) .
Cu6 N8 2.021(6) 1_465
Cu6 Cu7 2.6048(13) .
Cu6 Cu8 2.6215(13) .
Cu6 I5 2.6286(9) .
Cu6 I8 2.6780(9) .
Cu6 I7 2.7132(11) .
Cu7 N16 2.022(5) 2_367
Cu7 I7 2.6417(9) .
Cu7 I6 2.6737(10) .
Cu7 Cu8 2.7540(11) .
Cu7 I8 2.7827(11) .
Cu8 N4 2.041(5) 2_466
Cu8 I6 2.6601(10) .
Cu8 I5 2.7084(11) .
Cu8 I7 2.7637(9) .
I1 Cu4 2.6230(8) 1_655
N1 N2 1.322(6) .
N1 C1 1.362(8) .
N2 N3 1.338(6) .
N3 C2 1.348(8) .
N3 C7 1.451(7) .
N4 C8 1.331(8) .
N4 C12 1.337(9) .
N4 Cu8 2.041(5) 2_466
N5 N6 1.325(6) .
N5 C13 1.350(7) .
N6 N7 1.349(6) .
N7 C14 1.338(8) .
N7 C19 1.464(7) .
N8 C24 1.323(8) .
N8 C20 1.335(9) .
N8 Cu6 2.021(6) 1_645
N9 N10 1.321(6) .
N9 C25 1.361(7) .
N10 N11 1.349(6) .
N11 C26 1.332(7) .
N11 C31 1.468(7) .
N12 N13 1.322(6) .
N12 C37 1.341(8) .
N13 N14 1.324(7) .
N13 Cu1 2.106(5) 1_455
N14 C38 1.341(7) .
N14 C43 1.476(6) .
N15 C48 1.336(7) .
N15 C44 1.342(8) .
N16 C32 1.328(7) .
N16 C36 1.339(8) .
N16 Cu7 2.022(5) 2_367
C1 C2 1.369(9) .
C1 C3B 1.474(12) .
C1 C3 1.622(11) .
C7 C10 1.503(8) .
C8 C9 1.388(8) .
C9 C10 1.390(8) .
C10 C11 1.382(9) .
C11 C12 1.378(9) .
C13 C14 1.361(8) .
C13 C15B 1.488(15) .
C13 C15 1.515(11) .
C19 C22 1.506(8) .
C20 C21 1.371(9) .
C21 C22 1.382(9) .
C22 C23 1.377(9) .
C23 C24 1.401(10) .
C25 C26 1.364(8) .
C25 C27 1.498(7) .
C27 C28 1.501(10) .
C28 C29 1.482(11) .
C29 C30 1.558(13) .
C31 C34 1.513(7) .
C32 C33 1.389(8) .
C33 C34 1.369(7) .
C34 C35 1.387(8) .
C35 C36 1.378(9) .
C37 C38 1.380(8) .
C37 C39B 1.513(13) .
C37 C39 1.519(11) .
C43 C46 1.511(7) .
C44 C45 1.390(9) .
C45 C46 1.384(8) .
C46 C47 1.380(7) .
C47 C48 1.374(7) .
N1S C1S 1.142(14) .
C1S C2S 1.491(15) .
N1SB C1SB 1.118(17) .
C1SB C2SB 1.489(18) .
C3 C4 1.550(13) .
C4 C5 1.533(15) .
C5 C6 1.543(18) .
C15 C16 1.483(15) .
C16 C17 1.522(16) .
C17 C18 1.542(17) .
C39 C40 1.497(15) .
C40 C41 1.481(15) .
C41 C42 1.571(16) .
C3B C4B 1.567(16) .
C4B C5B 1.533(17) .
C5B C6B 1.555(19) .
C15B C16B 1.594(17) .
C16B C17B 1.480(15) .
C17B C18B 1.499(15) .
C39B C40B 1.534(17) .
C40B C41B 1.510(17) .
C41B C42B 1.518(18) .
